data_4332264
loop_
_publ_author_name
'Walstrom, Amy'
'Pink, Maren'
'Caulton, Kenneth G.'

_publ_section_title
;
 Si&#x2212;N Bond Hydrolysis Furnishes a Planar 4-Coordinate 14-Electron
 Ru(II) Complex with a Triplet Ground State
;
_journal_issue 14
_journal_name_full 'Inorganic Chemistry'
_journal_page_first 5617
_journal_page_last 5620
_journal_paper_doi 10.1021/ic0601743
_journal_volume 45
_journal_year 2006
_chemical_formula_moiety 'C22 H52 O2 P2 Ru Si2'
_chemical_formula_sum 'C22 H52 O2 P2 Ru Si2'
_chemical_formula_weight 567.83
_chemical_name_systematic
; 
 ? 
;
_space_group_IT_number 2
_symmetry_cell_setting triclinic
_symmetry_space_group_name_Hall '-P 1'
_symmetry_space_group_name_H-M 'P -1'
_atom_sites_solution_hydrogens geom
_atom_sites_solution_primary direct
_atom_sites_solution_secondary difmap
_audit_creation_method SHELXL-97
_cell_angle_alpha 69.9030(10)
_cell_angle_beta 83.8810(10)
_cell_angle_gamma 66.5120(10)
_cell_formula_units_Z 1
_cell_length_a 8.5097(3)
_cell_length_b 9.3073(3)
_cell_length_c 10.7481(4)
_cell_measurement_reflns_used 7736
_cell_measurement_temperature 130(2)
_cell_measurement_theta_max 30.3
_cell_measurement_theta_min 2.5
_cell_volume 732.75(5)
_computing_cell_refinement 'SAINT (Bruker, 2003)'
_computing_data_collection 'SMART (Bruker, 2001)'
_computing_data_reduction 'SAINT (Bruker, 2003)'
_computing_molecular_graphics 'SHELXTL (Bruker, 2003), XTEL (loc. libr.)'
_computing_publication_material 'SHELXTL (Bruker, 2003)'
_computing_structure_refinement 'SHELXL-97 (Sheldrick, 1997)'
_computing_structure_solution 'SHELXS-97 (Sheldrick, 1990)'
_diffrn_ambient_temperature 130(2)
_diffrn_detector 'CCD area detector'
_diffrn_detector_area_resol_mean 44.52
_diffrn_detector_type 'Bruker SMART 6000'
_diffrn_measured_fraction_theta_full 0.999
_diffrn_measured_fraction_theta_max 0.999
_diffrn_measurement_details '0.30 degree frames measured for 3 seconds each'
_diffrn_measurement_device 'three-circle goniometer with fixed chi'
_diffrn_measurement_device_type 'Bruker Platform goniometer'
_diffrn_measurement_method \w-scans
_diffrn_radiation_monochromator graphite
_diffrn_radiation_source 'fine-focus sealed tube'
_diffrn_radiation_type MoK\a
_diffrn_radiation_wavelength 0.71073
_diffrn_reflns_av_R_equivalents 0.0366
_diffrn_reflns_av_sigmaI/netI 0.0263
_diffrn_reflns_limit_h_max 12
_diffrn_reflns_limit_h_min -12
_diffrn_reflns_limit_k_max 13
_diffrn_reflns_limit_k_min -13
_diffrn_reflns_limit_l_max 15
_diffrn_reflns_limit_l_min -15
_diffrn_reflns_number 21141
_diffrn_reflns_theta_full 30.54
_diffrn_reflns_theta_max 30.54
_diffrn_reflns_theta_min 2.02
_diffrn_standards_decay_% 0.0
_diffrn_standards_interval_time 182
_diffrn_standards_number 87
_exptl_absorpt_coefficient_mu 0.741
_exptl_absorpt_correction_T_max 0.8364
_exptl_absorpt_correction_T_min 0.8083
_exptl_absorpt_correction_type multi-scan
_exptl_absorpt_process_details 'SADABS, R. Blessing; 1995'
_exptl_crystal_colour orange
_exptl_crystal_density_diffrn 1.287
_exptl_crystal_density_method 'not measured'
_exptl_crystal_description block
_exptl_crystal_F_000 302
_exptl_crystal_size_max 0.30
_exptl_crystal_size_mid 0.25
_exptl_crystal_size_min 0.25
_refine_diff_density_max 1.012
_refine_diff_density_min -0.659
_refine_diff_density_rms 0.091
_refine_ls_extinction_method none
_refine_ls_goodness_of_fit_ref 1.109
_refine_ls_hydrogen_treatment riding
_refine_ls_matrix_type full
_refine_ls_number_parameters 141
_refine_ls_number_reflns 4482
_refine_ls_number_restraints 0
_refine_ls_restrained_S_all 1.109
_refine_ls_R_factor_all 0.0292
_refine_ls_R_factor_gt 0.0262
_refine_ls_shift/su_max 0.001
_refine_ls_shift/su_mean 0.000
_refine_ls_structure_factor_coef Fsqd
_refine_ls_weighting_details 'calc w=1/[\s^2^(Fo^2^)+(0.0336P)^2^+0.3266P] where P=(Fo^2^+2Fc^2^)/3'
_refine_ls_weighting_scheme calc
_refine_ls_wR_factor_gt 0.0677
_refine_ls_wR_factor_ref 0.0703
_reflns_number_gt 4140
_reflns_number_total 4482
_reflns_threshold_expression >2sigma(I)
_cod_data_source_file ic0601743sup2.cif
_cod_data_source_block 05208
_cod_original_cell_volume 732.75(4)
_cod_original_sg_symbol_H-M P-1
_cod_database_code 4332264

loop_
_symmetry_equiv_pos_as_xyz
'x, y, z'
'-x, -y, -z'

loop_
_atom_site_label
_atom_site_type_symbol
_atom_site_fract_x
_atom_site_fract_y
_atom_site_fract_z
_atom_site_U_iso_or_equiv
_atom_site_adp_type
_atom_site_occupancy
_atom_site_symmetry_multiplicity
_atom_site_calc_flag
_atom_site_refinement_flags
Ru1 Ru 1.0000 0.0000 1.0000 0.01487(5) Uani 1 2 d S
P1 P 0.83387(5) 0.20540(4) 0.80806(4) 0.01531(8) Uani 1 1 d .
Si1 Si 1.14212(5) -0.04292(5) 0.72331(4) 0.01844(9) Uani 1 1 d .
O1 O 1.18278(14) -0.06835(14) 0.87480(11) 0.0221(2) Uani 1 1 d .
C1 C 1.1130(3) -0.2268(2) 0.71310(19) 0.0327(4) Uani 1 1 d .
H1A H 1.2185 -0.3258 0.7448 0.049 Uiso 1 1 calc R
H1B H 1.0871 -0.2085 0.6209 0.049 Uiso 1 1 calc R
H1C H 1.0180 -0.2430 0.7683 0.049 Uiso 1 1 calc R
C2 C 1.3175(2) -0.0096(2) 0.61213(18) 0.0292(3) Uani 1 1 d .
H2A H 1.4259 -0.1045 0.6447 0.044 Uiso 1 1 calc R
H2B H 1.3281 0.0918 0.6112 0.044 Uiso 1 1 calc R
H2C H 1.2906 0.0015 0.5220 0.044 Uiso 1 1 calc R
C3 C 0.9314(2) 0.14179(19) 0.66478(14) 0.0198(3) Uani 1 1 d .
H3A H 0.9520 0.2345 0.5956 0.024 Uiso 1 1 calc R
H3B H 0.8537 0.1109 0.6265 0.024 Uiso 1 1 calc R
C4 C 0.8555(2) 0.40854(19) 0.77534(16) 0.0223(3) Uani 1 1 d .
C5 C 0.8088(3) 0.4610(3) 0.8991(2) 0.0411(5) Uani 1 1 d .
H5A H 0.8366 0.5574 0.8869 0.062 Uiso 1 1 calc R
H5B H 0.8740 0.3690 0.9763 0.062 Uiso 1 1 calc R
H5C H 0.6858 0.4901 0.9133 0.062 Uiso 1 1 calc R
C6 C 0.7523(3) 0.5501(2) 0.6550(2) 0.0365(4) Uani 1 1 d .
H6A H 0.7857 0.6444 0.6371 0.055 Uiso 1 1 calc R
H6B H 0.6297 0.5841 0.6729 0.055 Uiso 1 1 calc R
H6C H 0.7751 0.5126 0.5777 0.055 Uiso 1 1 calc R
C7 C 1.0471(2) 0.3724(2) 0.7520(2) 0.0350(4) Uani 1 1 d .
H7A H 1.0710 0.4676 0.7506 0.053 Uiso 1 1 calc R
H7B H 1.0764 0.3530 0.6669 0.053 Uiso 1 1 calc R
H7C H 1.1158 0.2736 0.8235 0.053 Uiso 1 1 calc R
C8 C 0.6053(2) 0.2290(2) 0.79998(15) 0.0222(3) Uani 1 1 d .
C9 C 0.5160(2) 0.3273(2) 0.66215(17) 0.0303(4) Uani 1 1 d .
H9A H 0.4034 0.3213 0.6638 0.045 Uiso 1 1 calc R
H9B H 0.5861 0.2798 0.5967 0.045 Uiso 1 1 calc R
H9C H 0.5015 0.4435 0.6381 0.045 Uiso 1 1 calc R
C10 C 0.6142(2) 0.0504(2) 0.8408(2) 0.0325(4) Uani 1 1 d .
H10A H 0.4981 0.0527 0.8408 0.049 Uiso 1 1 calc R
H10B H 0.6676 -0.0124 0.9299 0.049 Uiso 1 1 calc R
H10C H 0.6827 -0.0027 0.7777 0.049 Uiso 1 1 calc R
C11 C 0.5016(2) 0.3079(3) 0.90196(18) 0.0307(4) Uani 1 1 d .
H11A H 0.3911 0.2961 0.9122 0.046 Uiso 1 1 calc R
H11B H 0.4821 0.4259 0.8715 0.046 Uiso 1 1 calc R
H11C H 0.5653 0.2520 0.9874 0.046 Uiso 1 1 calc R

loop_
_atom_site_aniso_label
_atom_site_aniso_U_11
_atom_site_aniso_U_22
_atom_site_aniso_U_33
_atom_site_aniso_U_23
_atom_site_aniso_U_13
_atom_site_aniso_U_12
Ru1 0.01593(8) 0.01554(8) 0.01234(8) -0.00308(5) -0.00031(5) -0.00638(6)
P1 0.01517(16) 0.01626(16) 0.01268(16) -0.00225(12) -0.00049(12) -0.00617(13)
Si1 0.02135(19) 0.01894(19) 0.01394(18) -0.00506(15) 0.00227(14) -0.00744(15)
O1 0.0201(5) 0.0255(5) 0.0160(5) -0.0066(4) 0.0005(4) -0.0045(4)
C1 0.0504(11) 0.0239(8) 0.0260(8) -0.0079(7) -0.0008(8) -0.0164(8)
C2 0.0266(8) 0.0338(9) 0.0250(8) -0.0097(7) 0.0083(6) -0.0112(7)
C3 0.0218(7) 0.0233(7) 0.0135(6) -0.0047(5) 0.0003(5) -0.0089(6)
C4 0.0252(7) 0.0183(6) 0.0222(7) -0.0041(5) 0.0007(6) -0.0093(6)
C5 0.0676(15) 0.0341(10) 0.0340(10) -0.0182(8) 0.0120(10) -0.0288(10)
C6 0.0423(11) 0.0204(8) 0.0363(10) 0.0036(7) -0.0080(8) -0.0105(7)
C7 0.0290(9) 0.0271(8) 0.0529(12) -0.0099(8) 0.0003(8) -0.0172(7)
C8 0.0173(6) 0.0284(8) 0.0174(7) -0.0015(6) -0.0021(5) -0.0097(6)
C9 0.0212(7) 0.0414(10) 0.0215(8) -0.0013(7) -0.0059(6) -0.0114(7)
C10 0.0309(9) 0.0362(9) 0.0336(9) -0.0029(7) -0.0008(7) -0.0230(8)
C11 0.0184(7) 0.0423(10) 0.0224(8) -0.0069(7) 0.0012(6) -0.0062(7)

loop_
_atom_type_symbol
_atom_type_description
_atom_type_scat_dispersion_real
_atom_type_scat_dispersion_imag
_atom_type_scat_source
C C 0.0033 0.0016 'International Tables Vol C Tables 4.2.6.8 and 6.1.1.4'
H H 0.0000 0.0000 'International Tables Vol C Tables 4.2.6.8 and 6.1.1.4'
O O 0.0106 0.0060 'International Tables Vol C Tables 4.2.6.8 and 6.1.1.4'
Si Si 0.0817 0.0704 'International Tables Vol C Tables 4.2.6.8 and 6.1.1.4'
P P 0.1023 0.0942 'International Tables Vol C Tables 4.2.6.8 and 6.1.1.4'
Ru Ru -1.2594 0.8363 'International Tables Vol C Tables 4.2.6.8 and 6.1.1.4'

loop_
_geom_angle_atom_site_label_1
_geom_angle_atom_site_label_2
_geom_angle_atom_site_label_3
_geom_angle
_geom_angle_site_symmetry_1
_geom_angle_site_symmetry_3
O1 Ru1 O1 180.000(1) 2_757 .
O1 Ru1 P1 94.01(3) 2_757 .
O1 Ru1 P1 85.99(3) . .
O1 Ru1 P1 85.99(3) 2_757 2_757
O1 Ru1 P1 94.01(3) . 2_757
P1 Ru1 P1 180.0 . 2_757
C3 P1 C8 104.57(7) . .
C3 P1 C4 103.95(7) . .
C8 P1 C4 112.89(7) . .
C3 P1 Ru1 107.23(5) . .
C8 P1 Ru1 116.19(5) . .
C4 P1 Ru1 110.87(5) . .
O1 Si1 C1 110.73(8) . .
O1 Si1 C2 111.66(8) . .
C1 Si1 C2 108.66(9) . .
O1 Si1 C3 108.34(6) . .
C1 Si1 C3 106.96(8) . .
C2 Si1 C3 110.38(8) . .
Si1 O1 Ru1 123.07(6) . .
Si1 C1 H1A 109.5 . .
Si1 C1 H1B 109.5 . .
H1A C1 H1B 109.5 . .
Si1 C1 H1C 109.5 . .
H1A C1 H1C 109.5 . .
H1B C1 H1C 109.5 . .
Si1 C2 H2A 109.5 . .
Si1 C2 H2B 109.5 . .
H2A C2 H2B 109.5 . .
Si1 C2 H2C 109.5 . .
H2A C2 H2C 109.5 . .
H2B C2 H2C 109.5 . .
P1 C3 Si1 108.19(7) . .
P1 C3 H3A 110.1 . .
Si1 C3 H3A 110.1 . .
P1 C3 H3B 110.1 . .
Si1 C3 H3B 110.1 . .
H3A C3 H3B 108.4 . .
C6 C4 C5 109.83(16) . .
C6 C4 C7 108.43(15) . .
C5 C4 C7 108.08(16) . .
C6 C4 P1 115.28(12) . .
C5 C4 P1 109.54(12) . .
C7 C4 P1 105.37(11) . .
C4 C5 H5A 109.5 . .
C4 C5 H5B 109.5 . .
H5A C5 H5B 109.5 . .
C4 C5 H5C 109.5 . .
H5A C5 H5C 109.5 . .
H5B C5 H5C 109.5 . .
C4 C6 H6A 109.5 . .
C4 C6 H6B 109.5 . .
H6A C6 H6B 109.5 . .
C4 C6 H6C 109.5 . .
H6A C6 H6C 109.5 . .
H6B C6 H6C 109.5 . .
C4 C7 H7A 109.5 . .
C4 C7 H7B 109.5 . .
H7A C7 H7B 109.5 . .
C4 C7 H7C 109.5 . .
H7A C7 H7C 109.5 . .
H7B C7 H7C 109.5 . .
C11 C8 C9 109.97(14) . .
C11 C8 C10 108.47(14) . .
C9 C8 C10 108.75(15) . .
C11 C8 P1 109.89(12) . .
C9 C8 P1 114.74(11) . .
C10 C8 P1 104.74(11) . .
C8 C9 H9A 109.5 . .
C8 C9 H9B 109.5 . .
H9A C9 H9B 109.5 . .
C8 C9 H9C 109.5 . .
H9A C9 H9C 109.5 . .
H9B C9 H9C 109.5 . .
C8 C10 H10A 109.5 . .
C8 C10 H10B 109.5 . .
H10A C10 H10B 109.5 . .
C8 C10 H10C 109.5 . .
H10A C10 H10C 109.5 . .
H10B C10 H10C 109.5 . .
C8 C11 H11A 109.5 . .
C8 C11 H11B 109.5 . .
H11A C11 H11B 109.5 . .
C8 C11 H11C 109.5 . .
H11A C11 H11C 109.5 . .
H11B C11 H11C 109.5 . .

loop_
_geom_bond_atom_site_label_1
_geom_bond_atom_site_label_2
_geom_bond_distance
_geom_bond_site_symmetry_2
Ru1 O1 1.9970(11) 2_757
Ru1 O1 1.9970(11) .
Ru1 P1 2.3804(4) .
Ru1 P1 2.3804(4) 2_757
P1 C3 1.8367(15) .
P1 C8 1.8764(16) .
P1 C4 1.8814(16) .
Si1 O1 1.6177(12) .
Si1 C1 1.8648(18) .
Si1 C2 1.8672(17) .
Si1 C3 1.8990(16) .
C1 H1A 0.9800 .
C1 H1B 0.9800 .
C1 H1C 0.9800 .
C2 H2A 0.9800 .
C2 H2B 0.9800 .
C2 H2C 0.9800 .
C3 H3A 0.9900 .
C3 H3B 0.9900 .
C4 C6 1.526(2) .
C4 C5 1.531(3) .
C4 C7 1.538(2) .
C5 H5A 0.9800 .
C5 H5B 0.9800 .
C5 H5C 0.9800 .
C6 H6A 0.9800 .
C6 H6B 0.9800 .
C6 H6C 0.9800 .
C7 H7A 0.9800 .
C7 H7B 0.9800 .
C7 H7C 0.9800 .
C8 C11 1.533(2) .
C8 C9 1.537(2) .
C8 C10 1.538(2) .
C9 H9A 0.9800 .
C9 H9B 0.9800 .
C9 H9C 0.9800 .
C10 H10A 0.9800 .
C10 H10B 0.9800 .
C10 H10C 0.9800 .
C11 H11A 0.9800 .
C11 H11B 0.9800 .
C11 H11C 0.9800 .

loop_
_geom_torsion_atom_site_label_1
_geom_torsion_atom_site_label_2
_geom_torsion_atom_site_label_3
_geom_torsion_atom_site_label_4
_geom_torsion
_geom_torsion_site_symmetry_1
O1 Ru1 P1 C3 -161.95(6) 2_757
O1 Ru1 P1 C3 18.05(6) .
P1 Ru1 P1 C3 -34(100) 2_757
O1 Ru1 P1 C8 -45.46(7) 2_757
O1 Ru1 P1 C8 134.54(7) .
P1 Ru1 P1 C8 82(100) 2_757
O1 Ru1 P1 C4 85.20(7) 2_757
O1 Ru1 P1 C4 -94.80(7) .
P1 Ru1 P1 C4 -147(100) 2_757
C1 Si1 O1 Ru1 -89.33(10) .
C2 Si1 O1 Ru1 149.44(9) .
C3 Si1 O1 Ru1 27.68(10) .
O1 Ru1 O1 Si1 52(100) 2_757
P1 Ru1 O1 Si1 -28.05(7) .
P1 Ru1 O1 Si1 151.95(7) 2_757
C8 P1 C3 Si1 -132.15(8) .
C4 P1 C3 Si1 109.25(8) .
Ru1 P1 C3 Si1 -8.23(8) .
O1 Si1 C3 P1 -8.40(10) .
C1 Si1 C3 P1 111.01(9) .
C2 Si1 C3 P1 -130.95(9) .
C3 P1 C4 C6 65.75(15) .
C8 P1 C4 C6 -46.96(15) .
Ru1 P1 C4 C6 -179.32(12) .
C3 P1 C4 C5 -169.80(14) .
C8 P1 C4 C5 77.49(15) .
Ru1 P1 C4 C5 -54.87(14) .
C3 P1 C4 C7 -53.75(13) .
C8 P1 C4 C7 -166.47(12) .
Ru1 P1 C4 C7 61.17(13) .
C3 P1 C8 C11 -171.30(11) .
C4 P1 C8 C11 -58.96(13) .
Ru1 P1 C8 C11 70.73(12) .
C3 P1 C8 C9 -46.79(15) .
C4 P1 C8 C9 65.55(15) .
Ru1 P1 C8 C9 -164.76(11) .
C3 P1 C8 C10 72.37(12) .
C4 P1 C8 C10 -175.29(11) .
Ru1 P1 C8 C10 -45.60(13) .
